data_7016195
loop_
_publ_author_name
'Gonz\'alez-Prieto, Rodrigo'
'Fleury, Benoit'
'Schramm, Frank'
'Zoppellaro, Giorgio'
'Chandrasekar, Rajadurai'
'Fuhr, Olaf'
'Lebedkin, Sergei'
'Kappes, Manfred'
'Ruben, Mario'

_publ_section_title
;
 Tuning the spin-transition properties of pyrene-decorated
 2,6-bispyrazolylpyridine based Fe(ii) complexes.
;
_journal_issue 29
_journal_name_full 'Dalton transactions (Cambridge, England : 2003)'
_journal_page_first 7564
_journal_page_last 7570
_journal_paper_doi 10.1039/c1dt10420a
_journal_volume 40
_journal_year 2011
_chemical_formula_sum 'C54 H34 Cl2 Fe N10 O8'
_chemical_formula_weight 1077.66
_chemical_name_systematic
;
?
;
_space_group_IT_number 15
_symmetry_cell_setting monoclinic
_symmetry_space_group_name_Hall '-C 2yc'
_symmetry_space_group_name_H-M 'C 1 2/c 1'
_atom_sites_solution_hydrogens geom
_atom_sites_solution_primary direct
_atom_sites_solution_secondary difmap
_audit_creation_method SHELXL-97
_cell_angle_alpha 90.00
_cell_angle_beta 100.69(3)
_cell_angle_gamma 90.00
_cell_formula_units_Z 4
_cell_length_a 15.180(3)
_cell_length_b 8.3692(17)
_cell_length_c 36.505(7)
_cell_measurement_temperature 180(2)
_cell_volume 4557.3(16)
_computing_cell_refinement 'STOE X-AREA'
_computing_data_collection 'STOE X-AREA'
_computing_data_reduction 'STOE X-RED'
_computing_structure_refinement 'SHELXL-97 (Sheldrick, 1997)'
_computing_structure_solution 'SHELXS-97 (Sheldrick, 1990)'
_diffrn_ambient_temperature 180(2)
_diffrn_detector 'image plate ( 34 cm diameter )'
_diffrn_detector_area_resol_mean 6.67
_diffrn_detector_type STOE
_diffrn_measured_fraction_theta_full 0.949
_diffrn_measured_fraction_theta_max 0.949
_diffrn_measurement_device '2-circle goniometer'
_diffrn_measurement_device_type 'STOE IPDS 2'
_diffrn_measurement_method 'rotation method'
_diffrn_radiation_collimation '0.5 mm, multiple pinhole'
_diffrn_radiation_monochromator graphite
_diffrn_radiation_polarisn_norm 0
_diffrn_radiation_source 'fine-focus sealed tube'
_diffrn_radiation_type MoK\a
_diffrn_radiation_wavelength 0.71073
_diffrn_reflns_av_R_equivalents 0.0484
_diffrn_reflns_av_sigmaI/netI 0.0642
_diffrn_reflns_limit_h_max 16
_diffrn_reflns_limit_h_min -17
_diffrn_reflns_limit_k_max 8
_diffrn_reflns_limit_k_min -9
_diffrn_reflns_limit_l_max 40
_diffrn_reflns_limit_l_min -29
_diffrn_reflns_number 6333
_diffrn_reflns_theta_full 23.64
_diffrn_reflns_theta_max 23.64
_diffrn_reflns_theta_min 2.73
_diffrn_source_current 40
_diffrn_source_power 2.00
_diffrn_source_voltage 50
_exptl_absorpt_coefficient_mu 0.522
_exptl_absorpt_correction_T_max 0.9869
_exptl_absorpt_correction_T_min 0.9123
_exptl_absorpt_correction_type numerical
_exptl_crystal_colour yellow
_exptl_crystal_density_diffrn 1.571
_exptl_crystal_density_method 'not measured'
_exptl_crystal_description plate
_exptl_crystal_F_000 2208
_exptl_crystal_size_max 0.36
_exptl_crystal_size_mid 0.10
_exptl_crystal_size_min 0.02
_refine_diff_density_max 0.309
_refine_diff_density_min -0.488
_refine_diff_density_rms 0.070
_refine_ls_extinction_coef 0.0034(3)
_refine_ls_extinction_expression Fc^*^=kFc[1+0.001xFc^2^\l^3^/sin(2\q)]^-1/4^
_refine_ls_extinction_method SHELXL
_refine_ls_goodness_of_fit_ref 0.935
_refine_ls_hydrogen_treatment constr
_refine_ls_matrix_type full
_refine_ls_number_parameters 340
_refine_ls_number_reflns 3259
_refine_ls_number_restraints 0
_refine_ls_restrained_S_all 0.935
_refine_ls_R_factor_all 0.0850
_refine_ls_R_factor_gt 0.0537
_refine_ls_shift/su_max 0.000
_refine_ls_shift/su_mean 0.000
_refine_ls_structure_factor_coef Fsqd
_refine_ls_weighting_details 'calc w=1/[\s^2^(Fo^2^)+(0.0806P)^2^+0.0000P] where P=(Fo^2^+2Fc^2^)/3'
_refine_ls_weighting_scheme calc
_refine_ls_wR_factor_gt 0.1215
_refine_ls_wR_factor_ref 0.1348
_reflns_number_gt 2169
_reflns_number_total 3259
_reflns_threshold_expression >2sigma(I)
_cod_data_source_file c1dt10420a.txt
_cod_data_source_block 790319
_cod_original_cell_volume 4557.2(16)
_cod_original_sg_symbol_H-M C2/c
_cod_database_code 7016195

loop_
_symmetry_equiv_pos_as_xyz
'x, y, z'
'-x, y, -z+1/2'
'x+1/2, y+1/2, z'
'-x+1/2, y+1/2, -z+1/2'
'-x, -y, -z'
'x, -y, z-1/2'
'-x+1/2, -y+1/2, -z'
'x+1/2, -y+1/2, z-1/2'

loop_
_atom_site_label
_atom_site_type_symbol
_atom_site_fract_x
_atom_site_fract_y
_atom_site_fract_z
_atom_site_U_iso_or_equiv
_atom_site_adp_type
_atom_site_occupancy
_atom_site_symmetry_multiplicity
_atom_site_calc_flag
_atom_site_refinement_flags
_atom_site_disorder_assembly
_atom_site_disorder_group
Fe1 Fe 0.0000 0.41926(10) 0.2500 0.0465(3) Uani 1 2 d S . .
N1 N -0.0493(2) 0.5938(4) 0.28433(11) 0.0524(9) Uani 1 1 d . . .
N2 N -0.0373(2) 0.5545(4) 0.32136(11) 0.0506(9) Uani 1 1 d . . .
N3 N 0.0483(2) 0.3525(4) 0.30647(10) 0.0479(9) Uani 1 1 d . . .
N4 N 0.1364(2) 0.1691(4) 0.28432(11) 0.0486(9) Uani 1 1 d . . .
N5 N 0.1092(2) 0.2449(4) 0.25104(11) 0.0505(9) Uani 1 1 d . . .
C1 C -0.0863(3) 0.7384(5) 0.28190(15) 0.0573(12) Uani 1 1 d . . .
H1 H -0.1025 0.7974 0.2594 0.069 Uiso 1 1 calc R . .
C2 C -0.0981(3) 0.7923(6) 0.31719(15) 0.0609(12) Uani 1 1 d . . .
H2 H -0.1238 0.8908 0.3227 0.073 Uiso 1 1 calc R . .
C3 C -0.0655(3) 0.6750(5) 0.34177(14) 0.0561(12) Uani 1 1 d . . .
H3 H -0.0627 0.6765 0.3680 0.067 Uiso 1 1 calc R . .
C4 C 0.0121(3) 0.4160(5) 0.33364(13) 0.0494(10) Uani 1 1 d . . .
C5 C 0.0210(3) 0.3529(5) 0.36898(13) 0.0526(11) Uani 1 1 d . . .
H5 H -0.0072 0.4019 0.3873 0.063 Uiso 1 1 calc R . .
C6 C 0.0725(3) 0.2154(6) 0.37717(13) 0.0533(11) Uani 1 1 d . . .
C7 C 0.1127(3) 0.1472(5) 0.34939(13) 0.0531(11) Uani 1 1 d . . .
H7 H 0.1484 0.0535 0.3540 0.064 Uiso 1 1 calc R . .
C8 C 0.0986(3) 0.2210(5) 0.31495(13) 0.0484(10) Uani 1 1 d . . .
C9 C 0.2013(3) 0.0589(5) 0.28258(14) 0.0525(11) Uani 1 1 d . . .
H9 H 0.2302 -0.0080 0.3022 0.063 Uiso 1 1 calc R . .
C10 C 0.2166(3) 0.0640(5) 0.24670(14) 0.0546(11) Uani 1 1 d . . .
H10 H 0.2587 0.0019 0.2366 0.066 Uiso 1 1 calc R . .
C11 C 0.1579(3) 0.1789(5) 0.22793(14) 0.0522(11) Uani 1 1 d . . .
H11 H 0.1533 0.2062 0.2024 0.063 Uiso 1 1 calc R . .
C12 C 0.0843(3) 0.1368(6) 0.41408(14) 0.0570(12) Uani 1 1 d . . .
C13 C 0.0719(3) -0.0285(6) 0.41457(14) 0.0606(12) Uani 1 1 d . . .
H13 H 0.0581 -0.0857 0.3917 0.073 Uiso 1 1 calc R . .
C14 C 0.0796(3) -0.1099(6) 0.44813(16) 0.0653(13) Uani 1 1 d . . .
H14 H 0.0703 -0.2222 0.4479 0.078 Uiso 1 1 calc R . .
C15 C 0.1008(3) -0.0301(6) 0.48210(14) 0.0597(12) Uani 1 1 d . . .
C16 C 0.1088(3) -0.1122(7) 0.51728(16) 0.0697(14) Uani 1 1 d . . .
H16 H 0.0984 -0.2241 0.5174 0.084 Uiso 1 1 calc R . .
C17 C 0.1307(3) -0.0348(7) 0.54974(16) 0.0696(14) Uani 1 1 d . . .
H17 H 0.1354 -0.0929 0.5724 0.084 Uiso 1 1 calc R . .
C18 C 0.1471(3) 0.1339(6) 0.55109(15) 0.0639(13) Uani 1 1 d . . .
C19 C 0.1710(3) 0.2171(7) 0.58472(15) 0.0682(14) Uani 1 1 d . . .
H19 H 0.1774 0.1610 0.6077 0.082 Uiso 1 1 calc R . .
C20 C 0.1855(3) 0.3813(7) 0.58490(15) 0.0680(14) Uani 1 1 d . . .
H20 H 0.1995 0.4365 0.6080 0.082 Uiso 1 1 calc R . .
C21 C 0.1799(3) 0.4645(7) 0.55209(16) 0.0686(14) Uani 1 1 d . . .
H21 H 0.1915 0.5761 0.5528 0.082 Uiso 1 1 calc R . .
C22 C 0.1571(3) 0.3866(6) 0.51731(14) 0.0594(12) Uani 1 1 d . . .
C23 C 0.1547(3) 0.4654(6) 0.48267(15) 0.0599(12) Uani 1 1 d . . .
H23 H 0.1704 0.5753 0.4827 0.072 Uiso 1 1 calc R . .
C24 C 0.1309(3) 0.3897(6) 0.44974(15) 0.0601(12) Uani 1 1 d . . .
H24 H 0.1292 0.4481 0.4273 0.072 Uiso 1 1 calc R . .
C25 C 0.1080(3) 0.2225(6) 0.44763(14) 0.0580(12) Uani 1 1 d . . .
C26 C 0.1159(3) 0.1373(6) 0.48237(14) 0.0555(11) Uani 1 1 d . . .
C27 C 0.1395(3) 0.2195(6) 0.51677(14) 0.0590(12) Uani 1 1 d . . .
Cl1 Cl 0.20770(7) 0.68114(14) 0.34677(4) 0.0593(3) Uani 1 1 d . . .
O1 O 0.2471(3) 0.5327(4) 0.33933(12) 0.0834(12) Uani 1 1 d . . .
O2 O 0.2755(2) 0.8038(5) 0.35288(12) 0.0823(11) Uani 1 1 d . . .
O3 O 0.1664(3) 0.6644(5) 0.37852(13) 0.0930(13) Uani 1 1 d . . .
O4 O 0.1420(2) 0.7255(5) 0.31509(13) 0.0882(12) Uani 1 1 d . . .

loop_
_atom_site_aniso_label
_atom_site_aniso_U_11
_atom_site_aniso_U_22
_atom_site_aniso_U_33
_atom_site_aniso_U_23
_atom_site_aniso_U_13
_atom_site_aniso_U_12
Fe1 0.0515(5) 0.0467(5) 0.0412(6) 0.000 0.0083(4) 0.000
N1 0.0551(19) 0.053(2) 0.048(2) 0.0088(19) 0.0072(16) 0.0037(17)
N2 0.0569(19) 0.050(2) 0.046(2) 0.0025(18) 0.0120(16) 0.0060(16)
N3 0.0545(18) 0.0439(19) 0.046(2) -0.0074(17) 0.0112(16) 0.0005(16)
N4 0.0537(18) 0.047(2) 0.045(2) 0.0012(18) 0.0108(16) 0.0007(16)
N5 0.0596(19) 0.053(2) 0.040(2) 0.0042(17) 0.0103(17) -0.0011(16)
C1 0.066(3) 0.049(3) 0.056(3) 0.002(2) 0.009(2) 0.007(2)
C2 0.073(3) 0.055(3) 0.055(3) -0.001(3) 0.013(2) 0.013(2)
C3 0.066(3) 0.057(3) 0.048(3) -0.007(2) 0.017(2) 0.008(2)
C4 0.055(2) 0.044(2) 0.049(3) -0.001(2) 0.0079(19) 0.0034(19)
C5 0.066(3) 0.054(3) 0.039(3) 0.001(2) 0.012(2) 0.007(2)
C6 0.065(3) 0.055(3) 0.040(3) 0.000(2) 0.010(2) 0.003(2)
C7 0.062(2) 0.052(3) 0.044(3) 0.001(2) 0.008(2) 0.007(2)
C8 0.052(2) 0.050(2) 0.043(3) -0.003(2) 0.0100(19) -0.0004(19)
C9 0.055(2) 0.048(2) 0.054(3) 0.000(2) 0.010(2) 0.0055(19)
C10 0.057(2) 0.050(3) 0.059(3) -0.004(2) 0.013(2) 0.001(2)
C11 0.058(2) 0.055(3) 0.047(3) -0.002(2) 0.018(2) 0.002(2)
C12 0.071(3) 0.054(3) 0.046(3) 0.004(2) 0.013(2) 0.010(2)
C13 0.076(3) 0.060(3) 0.045(3) 0.001(2) 0.011(2) 0.010(2)
C14 0.083(3) 0.051(3) 0.063(4) 0.003(3) 0.019(3) 0.008(2)
C15 0.075(3) 0.058(3) 0.048(3) 0.008(2) 0.016(2) 0.008(2)
C16 0.086(3) 0.065(3) 0.063(4) 0.015(3) 0.028(3) 0.019(3)
C17 0.083(3) 0.072(4) 0.058(4) 0.011(3) 0.023(3) 0.016(3)
C18 0.072(3) 0.071(3) 0.052(3) 0.004(3) 0.018(2) 0.020(2)
C19 0.074(3) 0.085(4) 0.046(3) 0.000(3) 0.012(2) 0.017(3)
C20 0.078(3) 0.082(4) 0.045(3) -0.007(3) 0.012(2) 0.012(3)
C21 0.071(3) 0.073(3) 0.060(4) -0.004(3) 0.008(2) 0.009(2)
C22 0.067(3) 0.060(3) 0.052(3) -0.004(2) 0.012(2) 0.012(2)
C23 0.074(3) 0.053(3) 0.052(3) 0.002(2) 0.011(2) 0.007(2)
C24 0.076(3) 0.055(3) 0.051(3) 0.003(2) 0.014(2) 0.010(2)
C25 0.070(3) 0.059(3) 0.047(3) 0.002(2) 0.014(2) 0.015(2)
C26 0.067(3) 0.055(3) 0.046(3) 0.005(2) 0.013(2) 0.010(2)
C27 0.065(3) 0.065(3) 0.048(3) 0.007(3) 0.013(2) 0.016(2)
Cl1 0.0679(6) 0.0549(7) 0.0578(8) 0.0022(6) 0.0188(6) 0.0047(5)
O1 0.109(3) 0.059(2) 0.091(3) 0.004(2) 0.042(2) 0.0270(19)
O2 0.088(2) 0.078(3) 0.077(3) -0.004(2) 0.0057(19) -0.026(2)
O3 0.122(3) 0.090(3) 0.084(3) 0.010(2) 0.065(3) 0.009(2)
O4 0.074(2) 0.089(3) 0.092(3) 0.033(2) -0.006(2) -0.0064(19)

loop_
_atom_type_symbol
_atom_type_description
_atom_type_scat_dispersion_real
_atom_type_scat_dispersion_imag
_atom_type_scat_source
C C 0.0033 0.0016 'International Tables Vol C Tables 4.2.6.8 and 6.1.1.4'
H H 0.0000 0.0000 'International Tables Vol C Tables 4.2.6.8 and 6.1.1.4'
N N 0.0061 0.0033 'International Tables Vol C Tables 4.2.6.8 and 6.1.1.4'
O O 0.0106 0.0060 'International Tables Vol C Tables 4.2.6.8 and 6.1.1.4'
Cl Cl 0.1484 0.1585 'International Tables Vol C Tables 4.2.6.8 and 6.1.1.4'
Fe Fe 0.3463 0.8444 'International Tables Vol C Tables 4.2.6.8 and 6.1.1.4'

loop_
_geom_angle_atom_site_label_1
_geom_angle_atom_site_label_2
_geom_angle_atom_site_label_3
_geom_angle
_geom_angle_site_symmetry_1
_geom_angle_site_symmetry_3
_geom_angle_publ_flag
N3 Fe1 N3 149.58(19) 2 . ?
N3 Fe1 N1 130.42(13) 2 . ?
N3 Fe1 N1 73.05(13) . . ?
N3 Fe1 N1 73.05(13) 2 2 ?
N3 Fe1 N1 130.42(13) . 2 ?
N1 Fe1 N1 94.3(2) . 2 ?
N3 Fe1 N5 88.02(14) 2 . ?
N3 Fe1 N5 71.76(13) . . ?
N1 Fe1 N5 141.54(14) . . ?
N1 Fe1 N5 96.79(13) 2 . ?
N3 Fe1 N5 71.75(13) 2 2 ?
N3 Fe1 N5 88.03(14) . 2 ?
N1 Fe1 N5 96.79(13) . 2 ?
N1 Fe1 N5 141.54(14) 2 2 ?
N5 Fe1 N5 97.02(18) . 2 ?
C1 N1 N2 105.2(4) . . ?
C1 N1 Fe1 140.2(3) . . ?
N2 N1 Fe1 114.5(3) . . ?
C3 N2 N1 111.2(4) . . ?
C3 N2 C4 129.4(4) . . ?
N1 N2 C4 118.5(3) . . ?
C4 N3 C8 116.8(4) . . ?
C4 N3 Fe1 120.1(3) . . ?
C8 N3 Fe1 121.1(3) . . ?
C9 N4 N5 112.1(3) . . ?
C9 N4 C8 130.4(4) . . ?
N5 N4 C8 117.4(3) . . ?
C11 N5 N4 104.9(3) . . ?
C11 N5 Fe1 139.8(3) . . ?
N4 N5 Fe1 115.2(2) . . ?
N1 C1 C2 110.7(4) . . ?
C3 C2 C1 106.3(4) . . ?
C2 C3 N2 106.6(4) . . ?
N3 C4 C5 124.2(4) . . ?
N3 C4 N2 111.1(4) . . ?
C5 C4 N2 124.6(4) . . ?
C4 C5 C6 118.2(4) . . ?
C5 C6 C7 119.0(4) . . ?
C5 C6 C12 122.1(4) . . ?
C7 C6 C12 118.9(4) . . ?
C8 C7 C6 117.5(4) . . ?
N3 C8 C7 124.2(4) . . ?
N3 C8 N4 111.4(4) . . ?
C7 C8 N4 124.3(4) . . ?
N4 C9 C10 106.0(4) . . ?
C9 C10 C11 106.5(4) . . ?
N5 C11 C10 110.5(4) . . ?
C13 C12 C25 120.4(5) . . ?
C13 C12 C6 117.3(4) . . ?
C25 C12 C6 122.3(4) . . ?
C14 C13 C12 120.6(5) . . ?
C13 C14 C15 121.2(5) . . ?
C14 C15 C26 119.3(4) . . ?
C14 C15 C16 122.2(5) . . ?
C26 C15 C16 118.5(5) . . ?
C17 C16 C15 121.7(5) . . ?
C16 C17 C18 121.4(5) . . ?
C19 C18 C27 119.0(5) . . ?
C19 C18 C17 122.4(5) . . ?
C27 C18 C17 118.6(5) . . ?
C20 C19 C18 120.7(5) . . ?
C21 C20 C19 120.8(5) . . ?
C20 C21 C22 121.0(5) . . ?
C21 C22 C23 123.2(5) . . ?
C21 C22 C27 118.7(5) . . ?
C23 C22 C27 118.0(5) . . ?
C24 C23 C22 122.3(5) . . ?
C23 C24 C25 121.8(5) . . ?
C12 C25 C26 118.7(4) . . ?
C12 C25 C24 124.1(4) . . ?
C26 C25 C24 117.0(5) . . ?
C27 C26 C15 119.9(4) . . ?
C27 C26 C25 120.4(4) . . ?
C15 C26 C25 119.7(5) . . ?
C26 C27 C22 120.3(4) . . ?
C26 C27 C18 120.0(5) . . ?
C22 C27 C18 119.7(5) . . ?
O3 Cl1 O1 109.4(2) . . ?
O3 Cl1 O4 109.7(3) . . ?
O1 Cl1 O4 109.1(3) . . ?
O3 Cl1 O2 110.7(3) . . ?
O1 Cl1 O2 109.7(2) . . ?
O4 Cl1 O2 108.1(2) . . ?

loop_
_geom_bond_atom_site_label_1
_geom_bond_atom_site_label_2
_geom_bond_distance
_geom_bond_site_symmetry_2
_geom_bond_publ_flag
Fe1 N3 2.130(4) 2 ?
Fe1 N3 2.130(4) . ?
Fe1 N1 2.148(4) . ?
Fe1 N1 2.148(4) 2 ?
Fe1 N5 2.203(4) . ?
Fe1 N5 2.203(4) 2 ?
N1 C1 1.330(6) . ?
N1 N2 1.370(5) . ?
N2 C3 1.369(6) . ?
N2 C4 1.408(5) . ?
N3 C4 1.331(5) . ?
N3 C8 1.342(5) . ?
N4 C9 1.360(5) . ?
N4 N5 1.365(5) . ?
N4 C8 1.416(6) . ?
N5 C11 1.340(5) . ?
C1 C2 1.407(7) . ?
C2 C3 1.360(7) . ?
C4 C5 1.377(6) . ?
C5 C6 1.392(6) . ?
C6 C7 1.398(6) . ?
C6 C12 1.480(7) . ?
C7 C8 1.381(6) . ?
C9 C10 1.373(7) . ?
C10 C11 1.400(6) . ?
C12 C13 1.397(7) . ?
C12 C25 1.407(7) . ?
C13 C14 1.387(7) . ?
C14 C15 1.393(7) . ?
C15 C26 1.420(7) . ?
C15 C16 1.441(7) . ?
C16 C17 1.337(8) . ?
C17 C18 1.433(7) . ?
C18 C19 1.400(7) . ?
C18 C27 1.429(7) . ?
C19 C20 1.391(7) . ?
C20 C21 1.374(7) . ?
C21 C22 1.412(7) . ?
C22 C23 1.421(7) . ?
C22 C27 1.424(7) . ?
C23 C24 1.348(7) . ?
C24 C25 1.441(7) . ?
C25 C26 1.440(7) . ?
C26 C27 1.418(7) . ?
Cl1 O3 1.423(4) . ?
Cl1 O1 1.427(3) . ?
Cl1 O4 1.429(4) . ?
Cl1 O2 1.441(4) . ?
